data_2300625
loop_
_publ_author_name
'Rohl\'i\<cek, Jan'
'Sko\<repov\'a, Eli\<ska'
'Babor, Martin'
'\<Cejka, Jan'

_publ_section_title
;
 <i>CrystalCMP</i>: an easy-to-use tool for fast comparison of molecular
 packing
;
_journal_coeditor_code KC5042
_journal_issue 6
_journal_name_full 'Journal of Applied Crystallography'
_journal_page_first 2172
_journal_page_last 2183
_journal_paper_doi 10.1107/S1600576716016058
_journal_volume 49
_journal_year 2016
_chemical_formula_moiety 'C32 H36 Cl1 N1 O5'
_chemical_formula_sum 'C32 H36 Cl N O5'
_chemical_formula_weight 550.09
_space_group_IT_number 14
_symmetry_cell_setting monoclinic
_symmetry_space_group_name_Hall '-P 2ybc'
_symmetry_space_group_name_H-M 'P 1 21/c 1'
_atom_sites_solution_hydrogens difmap
_atom_sites_solution_primary direct
_cell_angle_alpha 90
_cell_angle_beta 102.1287(10)
_cell_angle_gamma 90
_cell_formula_units_Z 4
_cell_length_a 15.64921(16)
_cell_length_b 19.57407(17)
_cell_length_c 9.67099(9)
_cell_measurement_reflns_used 14134
_cell_measurement_temperature 190
_cell_measurement_theta_max 77
_cell_measurement_theta_min 5
_cell_volume 2896.28(5)
_computing_cell_refinement 'CrysAlis, (Oxford Diffraction, 2002)'
_computing_data_collection 'Xcalibur, (Oxford Diffraction, 2002)'
_computing_data_reduction 'CrysAlis, (Oxford Diffraction, 2002)'
_computing_molecular_graphics 'CAMERON (Watkin et al., 1996)'
_computing_publication_material 'CRYSTALS (Betteridge et al., 2003)'
_computing_structure_refinement 'CRYSTALS (Betteridge et al., 2003)'
_computing_structure_solution 'SIR92 (Altomare et al., 1994)'
_diffrn_ambient_pressure 101
_diffrn_ambient_temperature 190
_diffrn_measured_fraction_theta_full 0.996
_diffrn_measured_fraction_theta_max 0.977
_diffrn_measurement_device Area
_diffrn_measurement_device_type 'Oxford Diffraction XCALIBUR'
_diffrn_measurement_method \w/2\q
_diffrn_radiation_monochromator graphite
_diffrn_radiation_type 'Cu K\a'
_diffrn_radiation_wavelength 1.54184
_diffrn_reflns_av_R_equivalents 0.027
_diffrn_reflns_limit_h_max 19
_diffrn_reflns_limit_h_min -19
_diffrn_reflns_limit_k_max 24
_diffrn_reflns_limit_k_min -24
_diffrn_reflns_limit_l_max 11
_diffrn_reflns_limit_l_min -8
_diffrn_reflns_number 21898
_diffrn_reflns_theta_full 71.764
_diffrn_reflns_theta_max 77.166
_diffrn_reflns_theta_min 4.518
_diffrn_standards_number 0
_exptl_absorpt_coefficient_mu 1.496
_exptl_absorpt_correction_T_max 0.64
_exptl_absorpt_correction_T_min 0.42
_exptl_absorpt_correction_type multi-scan
_exptl_absorpt_process_details 'CrysAlis, (Oxford Diffraction, 2002)'
_exptl_crystal_colour colorless
_exptl_crystal_density_diffrn 1.261
_exptl_crystal_density_method 'not measured'
_exptl_crystal_description block
_exptl_crystal_F_000 1168
_exptl_crystal_size_max 0.600
_exptl_crystal_size_mid 0.400
_exptl_crystal_size_min 0.300
_refine_diff_density_max 0.45
_refine_diff_density_min -0.28
_refine_ls_extinction_coef 207(6)
_refine_ls_extinction_method 'Larson (1970), Equation 22'
_refine_ls_goodness_of_fit_ref 0.9763
_refine_ls_hydrogen_treatment mixed
_refine_ls_matrix_type full
_refine_ls_number_parameters 359
_refine_ls_number_reflns 5992
_refine_ls_number_restraints 54
_refine_ls_R_factor_all 0.0512
_refine_ls_R_factor_gt 0.0474
_refine_ls_shift/su_max 0.0004271
_refine_ls_shift/su_mean 0.0000725
_refine_ls_structure_factor_coef Fsqd
_refine_ls_weighting_details
;
 Method, part 1, Chebychev polynomial, (Watkin, 1994, Prince, 1982) 
 [weight] = 1.0/[A~0~*T~0~(x)+A~1~*T~1~(x) ... +A~n-1~]*T~n-1~(x)] 
 where A~i~ are the Chebychev coefficients listed below and x= Fcalc/Fmax 
 Method = Robust Weighting (Prince, 1982) 
 W = [weight] * [1-(deltaF/6*sigmaF)^2^]^2^ 
 A~i~ are: 
 0.209E+04 0.354E+04 0.217E+04 896. 197. 
;
_refine_ls_weighting_scheme calc
_refine_ls_wR_factor_all 0.1329
_refine_ls_wR_factor_gt 0.1268
_refine_ls_wR_factor_ref 0.1329
_reflns_limit_h_max 19
_reflns_limit_h_min -19
_reflns_limit_k_max 24
_reflns_limit_k_min 0
_reflns_limit_l_max 11
_reflns_limit_l_min 0
_reflns_number_gt 5390
_reflns_number_total 5993
_reflns_threshold_expression I>2.0\s(I)
_oxford_diffrn_Wilson_B_factor 4.00
_oxford_diffrn_Wilson_scale 0.04
_oxford_refine_ls_r_factor_ref 0.0512
_oxford_refine_ls_scale 4.99(11)
_oxford_reflns_number_all 5993
_oxford_reflns_threshold_expression_ref I>-3.0\s(I)
_cod_data_source_file kc5042sup1.cif
_cod_data_source_block TCL_BE
_cod_original_sg_symbol_H-M 'P 1 21/c 1 '
_cod_original_formula_sum 'C32 H36 Cl1 N1 O5'
_cod_database_code 2300625

loop_
_symmetry_equiv_pos_as_xyz
x,y,z
-x,-y,-z
-x,y+1/2,-z+1/2
x,-y+1/2,z+1/2

loop_
_atom_site_label
_atom_site_type_symbol
_atom_site_fract_x
_atom_site_fract_y
_atom_site_fract_z
_atom_site_U_iso_or_equiv
_atom_site_occupancy
_atom_site_adp_type
_atom_site_refinement_flags_posn
Cl1 Cl 0.48029(3) 0.61746(2) 1.25811(4) 0.0482 1.0000 Uani .
O2 O 0.29949(8) 0.66198(6) 1.07730(15) 0.0484 1.0000 Uani .
C3 C 0.24302(10) 0.60593(8) 1.02983(18) 0.0410 1.0000 Uani .
C4 C 0.29933(10) 0.55221(8) 0.97257(17) 0.0407 1.0000 Uani .
O5 O 0.32511(8) 0.57769(6) 0.86051(13) 0.0498 1.0000 Uani .
C6 C 0.39499(11) 0.54176(8) 0.81135(18) 0.0425 1.0000 Uani .
C7 C 0.48224(11) 0.56998(8) 0.88736(17) 0.0444 1.0000 Uani .
C8 C 0.50606(13) 0.63713(9) 0.82535(16) 0.0477 1.0000 Uani .
N9 N 0.50832(10) 0.62642(6) 0.66938(14) 0.0426 1.0000 Uani .
C10 C 0.56319(12) 0.56818(9) 0.63515(19) 0.0497 1.0000 Uani D
C11 C 0.65571(14) 0.59571(12) 0.6686(2) 0.0646 1.0000 Uani D
C12 C 0.64554(17) 0.67195(13) 0.6357(3) 0.0728 1.0000 Uani D
C13 C 0.54937(15) 0.68731(10) 0.6100(2) 0.0585 1.0000 Uani D
C14 C 0.41085(12) 0.61987(9) 0.60711(17) 0.0477 1.0000 Uani .
C15 C 0.37875(12) 0.55186(9) 0.65200(18) 0.0482 1.0000 Uani .
C16 C 0.37322(16) 0.68148(9) 0.6713(2) 0.0609 1.0000 Uani .
C17 C 0.43549(16) 0.69243(9) 0.8162(2) 0.0616 1.0000 Uani .
O18 O 0.32022(9) 0.49756(6) 1.02345(15) 0.0569 1.0000 Uani .
C19 C 0.17124(10) 0.63262(9) 0.91013(19) 0.0448 1.0000 Uani D
C20 C 0.12515(13) 0.58921(11) 0.8084(2) 0.0590 1.0000 Uani D
C21 C 0.06072(15) 0.61372(14) 0.6996(3) 0.0707 1.0000 Uani D
C22 C 0.04132(16) 0.68232(16) 0.6919(3) 0.0850 1.0000 Uani D
C23 C 0.08564(18) 0.72557(14) 0.7927(3) 0.0924 1.0000 Uani D
C24 C 0.15062(15) 0.70137(11) 0.9025(3) 0.0694 1.0000 Uani D
C25 C 0.20402(10) 0.57659(8) 1.15036(18) 0.0446 1.0000 Uani .
C26 C 0.21030(13) 0.61291(11) 1.2742(2) 0.0562 1.0000 Uani .
C27 C 0.17520(15) 0.58723(14) 1.3838(2) 0.0693 1.0000 Uani .
C28 C 0.13489(16) 0.52411(14) 1.3707(3) 0.0738 1.0000 Uani .
C29 C 0.12724(16) 0.48819(12) 1.2471(3) 0.0716 1.0000 Uani .
C30 C 0.16155(13) 0.51394(10) 1.1368(2) 0.0579 1.0000 Uani .
O31 O 0.64712(11) 0.65384(8) 1.16018(19) 0.0702 1.0000 Uani .
C32 C 0.72209(16) 0.62787(12) 1.2282(3) 0.0674 1.0000 Uani .
O33 O 0.72936(15) 0.59440(14) 1.3347(2) 0.1106 1.0000 Uani .
C34 C 0.79556(13) 0.64087(10) 1.1568(2) 0.0591 1.0000 Uani .
C35 C 0.78618(16) 0.67684(13) 1.0325(3) 0.0707 1.0000 Uani .
C36 C 0.85464(19) 0.68555(17) 0.9652(4) 0.0917 1.0000 Uani .
C37 C 0.93425(18) 0.65811(18) 1.0233(4) 0.0946 1.0000 Uani .
C38 C 0.94717(16) 0.62286(15) 1.1470(5) 0.0939 1.0000 Uani .
C39 C 0.87788(17) 0.61350(13) 1.2150(4) 0.0846 1.0000 Uani .
H61 H 0.3910 0.4928 0.8342 0.0503 1.0000 Uiso R
H71 H 0.4795 0.5793 0.9837 0.0533 1.0000 Uiso R
H72 H 0.5267 0.5363 0.8845 0.0525 1.0000 Uiso R
H81 H 0.5632 0.6533 0.8741 0.0574 1.0000 Uiso R
H102 H 0.5545 0.5268 0.6871 0.0565 1.0000 Uiso R
H101 H 0.5439 0.5598 0.5338 0.0568 1.0000 Uiso R
H112 H 0.6825 0.5884 0.7669 0.0786 1.0000 Uiso R
H111 H 0.6900 0.5726 0.6114 0.0788 1.0000 Uiso R
H121 H 0.6760 0.6992 0.7172 0.0969 1.0000 Uiso R
H122 H 0.6691 0.6833 0.5551 0.0959 1.0000 Uiso R
H131 H 0.5336 0.7294 0.6530 0.0705 1.0000 Uiso R
H132 H 0.5252 0.6889 0.5086 0.0691 1.0000 Uiso R
H141 H 0.4025 0.6226 0.5066 0.0567 1.0000 Uiso R
H152 H 0.3172 0.5473 0.6154 0.0600 1.0000 Uiso R
H151 H 0.4081 0.5156 0.6126 0.0563 1.0000 Uiso R
H162 H 0.3763 0.7211 0.6127 0.0733 1.0000 Uiso R
H161 H 0.3129 0.6710 0.6834 0.0713 1.0000 Uiso R
H171 H 0.4628 0.7364 0.8202 0.0736 1.0000 Uiso R
H172 H 0.4063 0.6876 0.8960 0.0720 1.0000 Uiso R
H201 H 0.1384 0.5424 0.8113 0.0705 1.0000 Uiso R
H211 H 0.0318 0.5848 0.6286 0.0856 1.0000 Uiso R
H221 H -0.0028 0.6993 0.6169 0.1042 1.0000 Uiso R
H231 H 0.0733 0.7722 0.7878 0.1156 1.0000 Uiso R
H241 H 0.1822 0.7318 0.9733 0.0836 1.0000 Uiso R
H261 H 0.2404 0.6540 1.2848 0.0662 1.0000 Uiso R
H271 H 0.1806 0.6123 1.4671 0.0830 1.0000 Uiso R
H281 H 0.1119 0.5060 1.4450 0.0871 1.0000 Uiso R
H291 H 0.0993 0.4456 1.2370 0.0858 1.0000 Uiso R
H301 H 0.1559 0.4885 1.0519 0.0674 1.0000 Uiso R
H351 H 0.7286 0.6959 0.9943 0.0846 1.0000 Uiso R
H361 H 0.8459 0.7126 0.8775 0.1117 1.0000 Uiso R
H371 H 0.9829 0.6656 0.9789 0.1154 1.0000 Uiso R
H381 H 1.0011 0.6040 1.1867 0.1132 1.0000 Uiso R
H21 H 0.3436(17) 0.6453(14) 1.128(3) 0.0718 1.0000 Uiso .
H391 H 0.8856 0.5900 1.3037 0.1024 1.0000 Uiso R
H311 H 0.607(2) 0.6414(17) 1.218(4) 0.1062 1.0000 Uiso .

loop_
_atom_site_aniso_label
_atom_site_aniso_U_11
_atom_site_aniso_U_22
_atom_site_aniso_U_33
_atom_site_aniso_U_23
_atom_site_aniso_U_13
_atom_site_aniso_U_12
Cl1 0.0510(2) 0.0522(3) 0.0410(2) -0.00341(14) 0.00904(17) 0.00337(15)
O2 0.0417(6) 0.0377(6) 0.0646(8) -0.0041(5) 0.0081(5) -0.0019(4)
C3 0.0368(7) 0.0351(7) 0.0511(9) -0.0005(6) 0.0095(6) 0.0014(5)
C4 0.0372(7) 0.0364(7) 0.0489(8) 0.0007(6) 0.0099(6) 0.0016(6)
O5 0.0563(7) 0.0423(6) 0.0553(7) 0.0083(5) 0.0220(6) 0.0165(5)
C6 0.0468(8) 0.0336(7) 0.0493(8) 0.0013(6) 0.0148(7) 0.0085(6)
C7 0.0524(9) 0.0444(8) 0.0359(7) 0.0077(6) 0.0081(6) 0.0038(7)
C8 0.0676(11) 0.0438(8) 0.0309(8) -0.0029(6) 0.0086(7) -0.0103(7)
N9 0.0613(8) 0.0338(6) 0.0320(6) 0.0009(5) 0.0085(6) -0.0009(5)
C10 0.0562(9) 0.0457(8) 0.0497(9) 0.0051(7) 0.0170(7) 0.0041(7)
C11 0.0629(10) 0.0671(10) 0.0655(10) 0.0117(8) 0.0173(8) -0.0038(8)
C12 0.0796(11) 0.0674(10) 0.0725(11) 0.0130(9) 0.0185(9) -0.0157(9)
C13 0.0829(12) 0.0451(9) 0.0497(9) 0.0059(7) 0.0192(8) -0.0094(8)
C14 0.0589(10) 0.0480(9) 0.0337(8) 0.0016(6) 0.0039(7) 0.0125(7)
C15 0.0490(9) 0.0497(9) 0.0441(8) -0.0079(7) 0.0060(7) 0.0036(7)
C16 0.0861(14) 0.0433(9) 0.0566(11) 0.0131(8) 0.0222(10) 0.0241(9)
C17 0.1040(17) 0.0324(8) 0.0547(10) -0.0044(7) 0.0313(11) 0.0002(9)
O18 0.0616(8) 0.0411(6) 0.0750(9) 0.0140(6) 0.0303(6) 0.0135(5)
C19 0.0373(7) 0.0432(8) 0.0548(9) 0.0058(7) 0.0119(7) 0.0031(6)
C20 0.0495(9) 0.0589(11) 0.0651(11) -0.0030(9) 0.0042(8) 0.0011(8)
C21 0.0523(11) 0.0918(15) 0.0641(12) 0.0032(11) 0.0037(9) -0.0056(10)
C22 0.0593(12) 0.0964(17) 0.0904(16) 0.0352(14) -0.0041(11) 0.0083(12)
C23 0.0764(15) 0.0665(13) 0.120(2) 0.0317(14) -0.0112(14) 0.0127(11)
C24 0.0612(11) 0.0467(10) 0.0927(15) 0.0106(10) -0.0011(10) 0.0085(8)
C25 0.0378(7) 0.0450(8) 0.0510(9) 0.0019(7) 0.0094(6) 0.0049(6)
C26 0.0511(10) 0.0640(11) 0.0526(10) -0.0047(8) 0.0090(8) -0.0009(8)
C27 0.0625(12) 0.0964(17) 0.0494(10) -0.0026(11) 0.0127(9) 0.0016(11)
C28 0.0703(13) 0.0908(17) 0.0669(13) 0.0219(12) 0.0292(11) 0.0095(12)
C29 0.0742(14) 0.0596(12) 0.0920(16) 0.0106(11) 0.0423(12) -0.0013(10)
C30 0.0600(11) 0.0486(9) 0.0715(12) -0.0016(8) 0.0288(9) -0.0031(8)
O31 0.0642(9) 0.0618(9) 0.0882(11) 0.0076(8) 0.0242(8) 0.0026(7)
C32 0.0711(13) 0.0578(11) 0.0686(13) -0.0009(10) 0.0040(10) -0.0107(10)
O33 0.0970(15) 0.1369(19) 0.0895(14) 0.0403(14) 0.0003(11) -0.0217(14)
C34 0.0500(10) 0.0449(9) 0.0778(13) -0.0091(9) 0.0031(9) -0.0051(7)
C35 0.0595(12) 0.0746(14) 0.0773(15) -0.0067(11) 0.0131(10) -0.0048(10)
C36 0.0717(16) 0.111(2) 0.096(2) -0.0135(17) 0.0261(14) -0.0171(15)
C37 0.0604(14) 0.102(2) 0.124(3) -0.040(2) 0.0253(15) -0.0170(14)
C38 0.0474(12) 0.0813(18) 0.146(3) -0.0281(18) 0.0035(15) -0.0014(11)
C39 0.0646(14) 0.0631(13) 0.113(2) -0.0028(13) -0.0119(14) -0.0032(10)

loop_
_atom_type_symbol
_atom_type_scat_dispersion_real
_atom_type_scat_dispersion_imag
_atom_type_scat_Cromer_Mann_a1
_atom_type_scat_Cromer_Mann_b1
_atom_type_scat_Cromer_Mann_a2
_atom_type_scat_Cromer_Mann_b2
_atom_type_scat_Cromer_Mann_a3
_atom_type_scat_Cromer_Mann_b3
_atom_type_scat_Cromer_Mann_a4
_atom_type_scat_Cromer_Mann_b4
_atom_type_scat_Cromer_Mann_c
_atom_type_scat_source
C 0.0181 0.0091 2.3100 20.8439 1.0200 10.2075 1.5886 0.5687 0.8650 51.6512 0.2156 'International Tables Vol C 4.2.6.8 and 6.1.1.4'
H 0.0000 0.0000 0.4930 10.5109 0.3229 26.1257 0.1402 3.1424 0.0408 57.7998 0.0030 'International Tables Vol C 4.2.6.8 and 6.1.1.4'
N 0.0311 0.0180 12.2126 0.0057 3.1322 9.8933 2.0125 28.9975 1.1663 0.5826 -11.5290 'International Tables Vol C 4.2.6.8 and 6.1.1.4'
O 0.0492 0.0322 3.0485 13.2771 2.2868 5.7011 1.5463 0.3239 0.8670 32.9089 0.2508 'International Tables Vol C 4.2.6.8 and 6.1.1.4'
Cl 0.3639 0.7018 11.4604 0.0104 7.1964 1.1662 6.2556 18.5194 1.6455 47.7784 -9.5574 'International Tables Vol C 4.2.6.8 and 6.1.1.4'

loop_
_geom_angle_atom_site_label_1
_geom_angle_atom_site_label_2
_geom_angle_atom_site_label_3
_geom_angle
_geom_angle_publ_flag
C3 O2 H21 105.7(19) no
O2 C3 C4 106.12(12) yes
O2 C3 C19 106.80(13) yes
C4 C3 C19 110.18(13) yes
O2 C3 C25 111.24(14) yes
C4 C3 C25 111.37(13) yes
C19 C3 C25 110.92(13) yes
C3 C4 O5 109.25(13) yes
C3 C4 O18 126.06(15) yes
O5 C4 O18 124.61(15) yes
C4 O5 C6 117.41(12) yes
O5 C6 C7 109.08(13) yes
O5 C6 C15 106.85(13) yes
C7 C6 C15 112.73(14) yes
O5 C6 H61 107.9 no
C7 C6 H61 109.8 no
C15 C6 H61 110.3 no
C6 C7 C8 113.23(13) yes
C6 C7 H71 108.7 no
C8 C7 H71 106.4 no
C6 C7 H72 108.6 no
C8 C7 H72 110.0 no
H71 C7 H72 109.8 no
C7 C8 N9 109.15(13) yes
C7 C8 C17 113.49(15) yes
N9 C8 C17 101.82(14) yes
C7 C8 H81 111.5 no
N9 C8 H81 108.2 no
C17 C8 H81 112.1 no
C8 N9 C10 116.92(13) yes
C8 N9 C13 111.30(13) yes
C10 N9 C13 101.81(14) yes
C8 N9 C14 99.94(13) yes
C10 N9 C14 114.80(13) yes
C13 N9 C14 112.57(14) yes
N9 C10 C11 104.32(16) yes
N9 C10 H102 111.5 no
C11 C10 H102 114.5 no
N9 C10 H101 106.1 no
C11 C10 H101 110.7 no
H102 C10 H101 109.2 no
C10 C11 C12 104.48(18) yes
C10 C11 H112 110.8 no
C12 C11 H112 110.8 no
C10 C11 H111 109.5 no
C12 C11 H111 112.7 no
H112 C11 H111 108.5 no
C11 C12 C13 106.66(18) yes
C11 C12 H121 110.5 no
C13 C12 H121 108.8 no
C11 C12 H122 110.9 no
C13 C12 H122 111.3 no
H121 C12 H122 108.8 no
N9 C13 C12 105.57(16) yes
N9 C13 H131 109.6 no
C12 C13 H131 115.6 no
N9 C13 H132 107.4 no
C12 C13 H132 109.7 no
H131 C13 H132 108.7 no
N9 C14 C15 108.95(13) yes
N9 C14 C16 102.25(15) yes
C15 C14 C16 113.37(16) yes
N9 C14 H141 108.0 no
C15 C14 H141 111.0 no
C16 C14 H141 112.7 no
C6 C15 C14 114.13(14) yes
C6 C15 H152 107.6 no
C14 C15 H152 110.1 no
C6 C15 H151 108.2 no
C14 C15 H151 108.6 no
H152 C15 H151 108.0 no
C14 C16 C17 104.73(15) yes
C14 C16 H162 108.9 no
C17 C16 H162 108.7 no
C14 C16 H161 109.9 no
C17 C16 H161 110.7 no
H162 C16 H161 113.5 no
C8 C17 C16 105.28(14) yes
C8 C17 H171 108.7 no
C16 C17 H171 110.7 no
C8 C17 H172 109.6 no
C16 C17 H172 113.1 no
H171 C17 H172 109.3 no
C3 C19 C20 121.35(15) yes
C3 C19 C24 120.02(17) yes
C20 C19 C24 118.63(18) yes
C19 C20 C21 121.1(2) yes
C19 C20 H201 120.0 no
C21 C20 H201 118.9 no
C20 C21 C22 119.8(2) yes
C20 C21 H211 121.0 no
C22 C21 H211 119.1 no
C21 C22 C23 119.6(2) yes
C21 C22 H221 119.9 no
C23 C22 H221 120.5 no
C22 C23 C24 121.0(2) yes
C22 C23 H231 120.1 no
C24 C23 H231 118.9 no
C23 C24 C19 119.8(2) yes
C23 C24 H241 121.1 no
C19 C24 H241 119.1 no
C3 C25 C26 119.95(16) yes
C3 C25 C30 121.14(16) yes
C26 C25 C30 118.91(18) yes
C25 C26 C27 120.6(2) yes
C25 C26 H261 119.0 no
C27 C26 H261 120.3 no
C26 C27 C28 120.1(2) yes
C26 C27 H271 119.5 no
C28 C27 H271 120.4 no
C27 C28 C29 119.5(2) yes
C27 C28 H281 120.6 no
C29 C28 H281 119.8 no
C28 C29 C30 120.5(2) yes
C28 C29 H291 120.0 no
C30 C29 H291 119.4 no
C25 C30 C29 120.2(2) yes
C25 C30 H301 120.1 no
C29 C30 H301 119.6 no
C32 O31 H311 104(2) no
O31 C32 O33 123.3(2) yes
O31 C32 C34 113.4(2) yes
O33 C32 C34 123.2(2) yes
C32 C34 C35 123.0(2) yes
C32 C34 C39 119.0(2) yes
C35 C34 C39 117.9(2) yes
C34 C35 C36 121.8(3) yes
C34 C35 H351 116.7 no
C36 C35 H351 121.6 no
C35 C36 C37 119.4(3) yes
C35 C36 H361 119.5 no
C37 C36 H361 121.1 no
C36 C37 C38 121.1(3) yes
C36 C37 H371 119.8 no
C38 C37 H371 119.0 no
C37 C38 C39 119.7(3) yes
C37 C38 H381 121.4 no
C39 C38 H381 118.9 no
C34 C39 C38 120.1(3) yes
C34 C39 H391 118.5 no
C38 C39 H391 121.4 no

loop_
_geom_bond_atom_site_label_1
_geom_bond_atom_site_label_2
_geom_bond_distance
_geom_bond_publ_flag
O2 C3 1.4230(19) yes
O2 H21 0.82(3) no
C3 C4 1.547(2) yes
C3 C19 1.526(2) yes
C3 C25 1.536(2) yes
C4 O5 1.330(2) yes
C4 O18 1.194(2) yes
O5 C6 1.4611(18) yes
C6 C7 1.513(2) yes
C6 C15 1.521(2) yes
C6 H61 0.989 no
C7 C8 1.523(2) yes
C7 H71 0.959 no
C7 H72 0.964 no
C8 N9 1.531(2) yes
C8 C17 1.536(3) yes
C8 H81 0.972 no
N9 C10 1.505(2) yes
N9 C13 1.522(2) yes
N9 C14 1.523(2) yes
C10 C11 1.515(3) yes
C10 H102 0.977 no
C10 H101 0.977 no
C11 C12 1.527(3) yes
C11 H112 0.966 no
C11 H111 0.961 no
C12 C13 1.503(3) yes
C12 H121 0.988 no
C12 H122 0.955 no
C13 H131 0.978 no
C13 H132 0.975 no
C14 C15 1.518(3) yes
C14 C16 1.529(2) yes
C14 H141 0.955 no
C15 H152 0.958 no
C15 H151 0.967 no
C16 C17 1.544(3) yes
C16 H162 0.968 no
C16 H161 0.997 no
C17 H171 0.957 no
C17 H172 0.981 no
C19 C20 1.383(3) yes
C19 C24 1.382(3) yes
C20 C21 1.382(3) yes
C20 H201 0.939 no
C21 C22 1.375(4) yes
C21 H211 0.931 no
C22 C23 1.365(4) yes
C22 H221 0.950 no
C23 C24 1.390(3) yes
C23 H231 0.932 no
C24 H241 0.963 no
C25 C26 1.379(3) yes
C25 C30 1.388(3) yes
C26 C27 1.386(3) yes
C26 H261 0.927 no
C27 C28 1.381(4) yes
C27 H271 0.932 no
C28 C29 1.370(4) yes
C28 H281 0.938 no
C29 C30 1.386(3) yes
C29 H291 0.937 no
C30 H301 0.948 no
O31 C32 1.320(3) yes
O31 H311 0.96(4) no
C32 O33 1.206(3) yes
C32 C34 1.482(3) yes
C34 C35 1.374(3) yes
C34 C39 1.400(3) yes
C35 C36 1.376(4) yes
C35 H351 0.973 no
C36 C37 1.365(4) yes
C36 H361 0.984 no
C37 C38 1.359(5) yes
C37 H371 0.961 no
C38 C39 1.393(5) yes
C38 H381 0.926 no
C39 H391 0.958 no

loop_
_geom_hbond_atom_site_label_D
_geom_hbond_atom_site_label_H
_geom_hbond_atom_site_label_A
_geom_hbond_site_symmetry_A
_geom_hbond_angle_DHA
_geom_hbond_distance_DH
_geom_hbond_distance_HA
_geom_hbond_distance_DA
_geom_hbond_publ_flag
C7 H72 O18 2_667 145.75(5) 0.964 2.464 3.306(3) yes
C16 H162 O2 4_564 135.37(6) 0.968 2.573 3.333(3) yes

_cod_database_fobs_code 2300625
